data_9012233
loop_
_publ_author_name
'Fayos, J.'

_publ_section_title
;
 Possible 3D carbon structures as progressive intermediates in graphite
 to diamond phase transition
 Note: mathematical model, phase: gra_crbl43_ch
;
_journal_name_full 'Journal of Solid State Chemistry'
_journal_page_first 278
_journal_page_last 285
_journal_paper_doi 10.1006/jssc.1999.8448
_journal_volume 148
_journal_year 1999
_chemical_formula_sum C
_chemical_name_mineral Graphite
_space_group_IT_number 54
_symmetry_space_group_name_Hall '-P 2a 2ac'
_symmetry_space_group_name_H-M 'P c c a'
_cell_angle_alpha 90
_cell_angle_beta 90
_cell_angle_gamma 90
_cell_length_a 4.700
_cell_length_b 5.978
_cell_length_c 4.448
_cell_formula_units_Z 16
_cell_volume 124.974
_database_code_amcsd 0013981
_exptl_crystal_density_diffrn 2.553
_cod_struct_determination_method theoretical
_cod_database_code 9012233

loop_
_space_group_symop_operation_xyz
x,y,z
x,-y,1/2+z
-x,y,1/2-z
1/2-x,y,1/2+z
1/2+x,-y,1/2-z
1/2+x,y,-z
1/2-x,-y,z
-x,-y,-z

loop_
_atom_site_label
_atom_site_fract_x
_atom_site_fract_y
_atom_site_fract_z
C1 0.36130 0.24690 0.15890
C2 0.16140 0.12970 0.33570

loop_
_cod_related_entry_id
_cod_related_entry_database
_cod_related_entry_code
1 AMCSD 0013981
